data_1540093
loop_
_publ_author_name
'Hoenle, W.'
'Kuehn, G.'
'Boehnke, U.C.'

_publ_section_title
;
 Crystal structures of two quenched Cu-In-Se phases
;
_journal_name_full 'Crystal Research and Technology'
_journal_page_first 1347
_journal_page_last 1354
_journal_volume 23
_journal_year 1988
_chemical_formula_sum 'Cu0.79 In0.78 Se1.8'
_space_group_IT_number 112
_symmetry_space_group_name_Hall 'P -4 2c'
_symmetry_space_group_name_H-M 'P -4 2 c'
_cell_angle_alpha 90
_cell_angle_beta 90
_cell_angle_gamma 90
_cell_formula_units_Z 4
_cell_length_a 5.755
_cell_length_b 5.755
_cell_length_c 11.52
_cell_volume 381.543
_citation_journal_id_ASTM CRTEDF
_cod_data_source_file Hoenle_CRTEDF_1988_599.cif
_cod_data_source_block Cu0.79In0.78Se1.8
_cod_original_cell_volume 381.5427
_cod_database_code 1540093

loop_
_symmetry_equiv_pos_as_xyz
x,y,z
y,-x,-z
-x,-y,z
-y,x,-z
x,-y,-z+1/2
-y,-x,z+1/2
-x,y,-z+1/2
y,x,z+1/2

loop_
_atom_site_label
_atom_site_type_symbol
_atom_site_fract_x
_atom_site_fract_y
_atom_site_fract_z
_atom_site_occupancy
_atom_site_U_iso_or_equiv
Cu1 Cu 0.5 0 0.25 0.9 0.0
In2 In 0.5 0.5 0 0.56 0.0
Cu2 Cu 0 0 0 0.68 0.0
In1 In 0 0.5 0.25 1 0.0
Se1 Se 0.2575 0.2353 0.1178 0.9 0.0
